data_4102278
loop_
_publ_author_name
'Fu Chen'
'Guibin Ma'
'Guy M. Bernard'
'Ronald G. Cavell'
'Robert McDonald'
'Michael J. Ferguson'
'Roderick E. Wasylishen'

_publ_contact_author_address
; Department of Chemistry
  University of Alberta
  Edmonton, Alberta T6G 2G2
  Canada
;
_publ_contact_author_email Roderick.Wasylishen@ualberta.ca
_publ_contact_author_fax 1(780)4928231
_publ_contact_author_name 'Dr. Roderick E. Wasylishen'
_publ_contact_author_phone 1(780)4924336
_publ_section_title
;
 Solid-State 115In and 31P NMR Studies of Triarylphosphine Indium
 Trihalide Adducts
;
_journal_name_full 'Journal of the American Chemical Society'
_journal_page_first 5479
_journal_page_last 5493
_journal_paper_doi 10.1021/ja100625p
_journal_volume 132
_journal_year 2010
_chemical_formula_sum 'C36 H30 Br3 In P2'
_chemical_formula_weight 879.09
_space_group_IT_number 2
_symmetry_cell_setting triclinic
_symmetry_space_group_name_Hall '-P 1'
_symmetry_space_group_name_H-M 'P -1'
_atom_sites_solution_hydrogens geom
_atom_sites_solution_primary direct
_atom_sites_solution_secondary difmap
_audit_creation_method 'manual editing of SHELXL template'
_cell_angle_alpha 110.5162(8)
_cell_angle_beta 105.0188(9)
_cell_angle_gamma 104.3802(9)
_cell_formula_units_Z 4
_cell_length_a 11.8310(7)
_cell_length_b 18.4922(11)
_cell_length_c 19.0997(12)
_cell_measurement_temperature 193(2)
_cell_volume 3504.2(4)
_computing_structure_refinement 'SHELXL-97 (Sheldrick, 1997)'
_computing_structure_solution 'SHELXS-97 (Sheldrick, 1990)'
_diffrn_ambient_temperature 193(2)
_diffrn_measured_fraction_theta_full 0.989
_diffrn_measured_fraction_theta_max 0.989
_diffrn_radiation_monochromator graphite
_diffrn_radiation_source 'fine-focus sealed tube'
_diffrn_radiation_type MoK\a
_diffrn_radiation_wavelength 0.71073
_diffrn_reflns_av_R_equivalents 0.0319
_diffrn_reflns_av_sigmaI/netI 0.0478
_diffrn_reflns_limit_h_max 15
_diffrn_reflns_limit_h_min -15
_diffrn_reflns_limit_k_max 23
_diffrn_reflns_limit_k_min -23
_diffrn_reflns_limit_l_max 24
_diffrn_reflns_limit_l_min -24
_diffrn_reflns_number 30805
_diffrn_reflns_theta_full 27.47
_diffrn_reflns_theta_max 27.47
_diffrn_reflns_theta_min 1.85
_exptl_absorpt_coefficient_mu 4.210
_exptl_absorpt_correction_T_max 0.5178
_exptl_absorpt_correction_T_min 0.2837
_exptl_crystal_density_diffrn 1.666
_exptl_crystal_density_method 'not measured'
_exptl_crystal_F_000 1720
_exptl_crystal_size_max 0.40
_exptl_crystal_size_mid 0.23
_exptl_crystal_size_min 0.18
_refine_diff_density_max 1.031
_refine_diff_density_min -0.390
_refine_diff_density_rms 0.094
_refine_ls_extinction_method none
_refine_ls_goodness_of_fit_ref 0.994
_refine_ls_hydrogen_treatment mixed
_refine_ls_matrix_type full
_refine_ls_number_parameters 757
_refine_ls_number_reflns 15847
_refine_ls_number_restraints 0
_refine_ls_restrained_S_all 0.994
_refine_ls_R_factor_all 0.0566
_refine_ls_R_factor_gt 0.0332
_refine_ls_shift/su_max 0.002
_refine_ls_shift/su_mean 0.000
_refine_ls_structure_factor_coef Fsqd
_refine_ls_weighting_details 'calc w=1/[\s^2^(Fo^2^)+(0.0310P)^2^+0.0000P] where P=(Fo^2^+2Fc^2^)/3'
_refine_ls_weighting_scheme calc
_refine_ls_wR_factor_gt 0.0636
_refine_ls_wR_factor_ref 0.0701
_reflns_number_gt 11784
_reflns_number_total 15847
_reflns_threshold_expression >2sigma(I)
_cod_data_source_file ja100625p_si_004.cif
_cod_data_source_block Br3In(PPh3)2(9)
_cod_database_code 4102278

loop_
_symmetry_equiv_pos_as_xyz
'x, y, z'
'-x, -y, -z'

loop_
_atom_site_label
_atom_site_type_symbol
_atom_site_fract_x
_atom_site_fract_y
_atom_site_fract_z
_atom_site_U_iso_or_equiv
_atom_site_adp_type
_atom_site_occupancy
_atom_site_symmetry_multiplicity
_atom_site_calc_flag
_atom_site_refinement_flags
InA In 0.27599(2) 0.264326(13) 0.008436(13) 0.02609(6) Uani 1 1 d .
Br1A Br 0.21287(3) 0.25316(2) 0.12350(2) 0.03552(8) Uani 1 1 d .
Br2A Br 0.12228(3) 0.16554(2) -0.13694(2) 0.04055(9) Uani 1 1 d .
Br3A Br 0.48978(3) 0.37237(2) 0.04330(2) 0.04432(10) Uani 1 1 d .
P1A P 0.38021(7) 0.14789(5) 0.00488(5) 0.02501(17) Uani 1 1 d .
P2A P 0.17287(8) 0.37969(5) 0.00683(5) 0.02776(18) Uani 1 1 d .
C11A C 0.2872(3) 0.06609(18) 0.02149(18) 0.0275(7) Uani 1 1 d .
C12A C 0.1670(3) 0.01306(19) -0.0361(2) 0.0338(8) Uani 1 1 d .
H12A H 0.1366 0.0182 -0.0846 0.041 Uiso 1 1 calc R
C13A C 0.0915(3) -0.0470(2) -0.0232(2) 0.0423(9) Uani 1 1 d .
H13A H 0.0101 -0.0836 -0.0632 0.051 Uiso 1 1 calc R
C14A C 0.1339(4) -0.0540(2) 0.0474(3) 0.0474(10) Uani 1 1 d .
H14A H 0.0814 -0.0953 0.0561 0.057 Uiso 1 1 calc R
C15A C 0.2517(4) -0.0015(3) 0.1054(3) 0.0549(11) Uani 1 1 d .
H15A H 0.2806 -0.0061 0.1544 0.066 Uiso 1 1 calc R
C16A C 0.3282(3) 0.0580(2) 0.0920(2) 0.0439(9) Uani 1 1 d .
H16A H 0.4101 0.0939 0.1319 0.053 Uiso 1 1 calc R
C21A C 0.5391(3) 0.18775(18) 0.07953(18) 0.0275(7) Uani 1 1 d .
C22A C 0.5695(3) 0.2491(2) 0.1564(2) 0.0431(9) Uani 1 1 d .
H22A H 0.5076 0.2696 0.1689 0.052 Uiso 1 1 calc R
C23A C 0.6889(3) 0.2803(3) 0.2148(2) 0.0543(11) Uani 1 1 d .
H23A H 0.7085 0.3218 0.2674 0.065 Uiso 1 1 calc R
C24A C 0.7808(3) 0.2515(2) 0.1972(2) 0.0410(8) Uani 1 1 d .
H24A H 0.8632 0.2732 0.2374 0.049 Uiso 1 1 calc R
C25A C 0.7510(3) 0.1911(2) 0.1206(2) 0.0372(8) Uani 1 1 d .
H25A H 0.8135 0.1714 0.1080 0.045 Uiso 1 1 calc R
C26A C 0.6313(3) 0.15888(19) 0.06220(19) 0.0321(7) Uani 1 1 d .
H26A H 0.6117 0.1168 0.0099 0.039 Uiso 1 1 calc R
C31A C 0.3950(3) 0.09701(18) -0.09052(17) 0.0255(7) Uani 1 1 d .
C32A C 0.4259(3) 0.1433(2) -0.1312(2) 0.0353(8) Uani 1 1 d .
H32A H 0.4334 0.1998 -0.1107 0.042 Uiso 1 1 calc R
C33A C 0.4458(3) 0.1074(2) -0.2014(2) 0.0445(9) Uani 1 1 d .
H33A H 0.4676 0.1395 -0.2288 0.053 Uiso 1 1 calc R
C34A C 0.4342(3) 0.0252(2) -0.2319(2) 0.0426(9) Uani 1 1 d .
H34A H 0.4482 0.0008 -0.2800 0.051 Uiso 1 1 calc R
C35A C 0.4025(3) -0.0218(2) -0.1926(2) 0.0384(8) Uani 1 1 d .
H35A H 0.3936 -0.0786 -0.2140 0.046 Uiso 1 1 calc R
C36A C 0.3836(3) 0.01379(19) -0.12209(19) 0.0314(7) Uani 1 1 d .
H36A H 0.3627 -0.0185 -0.0948 0.038 Uiso 1 1 calc R
C41A C 0.0199(3) 0.3575(2) 0.01549(19) 0.0303(7) Uani 1 1 d .
C42A C -0.0666(3) 0.2761(2) -0.0272(2) 0.0388(8) Uani 1 1 d .
H42A H -0.0438 0.2336 -0.0583 0.047 Uiso 1 1 calc R
C43A C -0.1864(3) 0.2561(2) -0.0250(3) 0.0491(10) Uani 1 1 d .
H43A H -0.2458 0.2004 -0.0548 0.059 Uiso 1 1 calc R
C44A C -0.2187(3) 0.3185(2) 0.0213(2) 0.0497(10) Uani 1 1 d .
H44A H -0.3004 0.3054 0.0231 0.060 Uiso 1 1 calc R
C45A C -0.1333(3) 0.3981(2) 0.0638(2) 0.0456(9) Uani 1 1 d .
H45A H -0.1558 0.4402 0.0957 0.055 Uiso 1 1 calc R
C46A C -0.0136(3) 0.4189(2) 0.0614(2) 0.0402(8) Uani 1 1 d .
H46A H 0.0450 0.4749 0.0911 0.048 Uiso 1 1 calc R
C51A C 0.2734(3) 0.48255(19) 0.08868(19) 0.0309(7) Uani 1 1 d .
C52A C 0.2993(3) 0.4920(2) 0.1672(2) 0.0402(8) Uani 1 1 d .
H52A H 0.2645 0.4457 0.1765 0.048 Uiso 1 1 calc R
C53A C 0.3757(4) 0.5687(2) 0.2322(2) 0.0479(9) Uani 1 1 d .
H53A H 0.3925 0.5749 0.2859 0.058 Uiso 1 1 calc R
C54A C 0.4273(4) 0.6358(2) 0.2196(2) 0.0582(11) Uani 1 1 d .
H54A H 0.4786 0.6887 0.2640 0.070 Uiso 1 1 calc R
C55A C 0.4038(5) 0.6255(2) 0.1422(3) 0.0736(15) Uani 1 1 d .
H55A H 0.4417 0.6715 0.1334 0.088 Uiso 1 1 calc R
C56A C 0.3266(4) 0.5501(2) 0.0765(2) 0.0550(11) Uani 1 1 d .
H56A H 0.3103 0.5447 0.0231 0.066 Uiso 1 1 calc R
C61A C 0.1461(3) 0.38659(19) -0.08857(19) 0.0323(7) Uani 1 1 d .
C62A C 0.2462(4) 0.4005(2) -0.1140(2) 0.0468(9) Uani 1 1 d .
H62A H 0.3280 0.4096 -0.0801 0.056 Uiso 1 1 calc R
C63A C 0.2268(5) 0.4010(3) -0.1878(3) 0.0647(12) Uani 1 1 d .
H63A H 0.2960 0.4120 -0.2041 0.078 Uiso 1 1 calc R
C64A C 0.1086(5) 0.3859(3) -0.2383(3) 0.0725(14) Uani 1 1 d .
H64A H 0.0962 0.3856 -0.2896 0.087 Uiso 1 1 calc R
C65A C 0.0091(4) 0.3712(3) -0.2150(2) 0.0610(12) Uani 1 1 d .
H65A H -0.0727 0.3607 -0.2502 0.073 Uiso 1 1 calc R
C66A C 0.0264(4) 0.3716(2) -0.1397(2) 0.0444(9) Uani 1 1 d .
H66A H -0.0432 0.3616 -0.1235 0.053 Uiso 1 1 calc R
InB In 0.50490(2) 0.254807(13) 0.462287(13) 0.02655(6) Uani 1 1 d .
Br1B Br 0.61901(3) 0.24613(2) 0.58875(2) 0.04357(9) Uani 1 1 d .
Br2B Br 0.50657(3) 0.17198(2) 0.32439(2) 0.04031(9) Uani 1 1 d .
Br3B Br 0.38664(3) 0.35191(2) 0.48489(2) 0.04297(9) Uani 1 1 d .
P1B P 0.71238(7) 0.37599(5) 0.48189(5) 0.02608(17) Uani 1 1 d .
P2B P 0.29620(7) 0.11972(5) 0.42157(5) 0.02822(18) Uani 1 1 d .
C11B C 0.8334(3) 0.33549(19) 0.46395(18) 0.0294(7) Uani 1 1 d .
C12B C 0.8575(3) 0.2821(2) 0.4959(2) 0.0470(10) Uani 1 1 d .
H12B H 0.8097 0.2663 0.5248 0.056 Uiso 1 1 calc R
C13B C 0.9511(4) 0.2511(2) 0.4863(3) 0.0533(10) Uani 1 1 d .
H13B H 0.9678 0.2150 0.5092 0.064 Uiso 1 1 calc R
C14B C 1.0195(3) 0.2729(2) 0.4433(2) 0.0488(10) Uani 1 1 d .
H14B H 1.0830 0.2515 0.4362 0.059 Uiso 1 1 calc R
C15B C 0.9953(3) 0.3255(2) 0.4109(2) 0.0420(9) Uani 1 1 d .
H15B H 1.0428 0.3408 0.3816 0.050 Uiso 1 1 calc R
C16B C 0.9031(3) 0.3564(2) 0.42037(18) 0.0328(7) Uani 1 1 d .
H16B H 0.8867 0.3923 0.3971 0.039 Uiso 1 1 calc R
C21B C 0.7914(3) 0.46275(18) 0.58270(18) 0.0276(7) Uani 1 1 d .
C22B C 0.7293(3) 0.51565(19) 0.60769(19) 0.0333(7) Uani 1 1 d .
H22B H 0.6490 0.5068 0.5720 0.040 Uiso 1 1 calc R
C23B C 0.7846(3) 0.5812(2) 0.6847(2) 0.0391(8) Uani 1 1 d .
H23B H 0.7420 0.6173 0.7014 0.047 Uiso 1 1 calc R
C24B C 0.9006(3) 0.5947(2) 0.7375(2) 0.0406(9) Uani 1 1 d .
H24B H 0.9374 0.6396 0.7903 0.049 Uiso 1 1 calc R
C25B C 0.9628(3) 0.5427(2) 0.7130(2) 0.0461(9) Uani 1 1 d .
H25B H 1.0429 0.5517 0.7491 0.055 Uiso 1 1 calc R
C26B C 0.9084(3) 0.4768(2) 0.6356(2) 0.0384(8) Uani 1 1 d .
H26B H 0.9518 0.4413 0.6189 0.046 Uiso 1 1 calc R
C31B C 0.6793(3) 0.42430(18) 0.41516(18) 0.0268(7) Uani 1 1 d .
C32B C 0.5629(3) 0.3902(2) 0.35122(19) 0.0319(7) Uani 1 1 d .
H32B H 0.4997 0.3412 0.3427 0.038 Uiso 1 1 calc R
C33B C 0.5384(3) 0.4269(2) 0.2999(2) 0.0403(8) Uani 1 1 d .
H33B H 0.4592 0.4025 0.2560 0.048 Uiso 1 1 calc R
C34B C 0.6290(4) 0.4987(2) 0.3126(2) 0.0446(9) Uani 1 1 d .
H34B H 0.6122 0.5239 0.2774 0.053 Uiso 1 1 calc R
C35B C 0.7437(3) 0.5340(2) 0.3764(2) 0.0447(9) Uani 1 1 d .
H35B H 0.8061 0.5835 0.3851 0.054 Uiso 1 1 calc R
C36B C 0.7683(3) 0.4975(2) 0.42764(19) 0.0356(8) Uani 1 1 d .
H36B H 0.8470 0.5229 0.4720 0.043 Uiso 1 1 calc R
C41B C 0.3085(3) 0.02021(19) 0.37081(19) 0.0306(7) Uani 1 1 d .
C42B C 0.4168(3) 0.0073(2) 0.40386(19) 0.0333(7) Uani 1 1 d .
H42B H 0.4842 0.0510 0.4514 0.040 Uiso 1 1 calc R
C43B C 0.4270(3) -0.0687(2) 0.3680(2) 0.0418(9) Uani 1 1 d .
H43B H 0.5010 -0.0771 0.3913 0.050 Uiso 1 1 calc R
C44B C 0.3310(4) -0.1323(2) 0.2988(2) 0.0437(9) Uani 1 1 d .
H44B H 0.3385 -0.1844 0.2746 0.052 Uiso 1 1 calc R
C45B C 0.2246(4) -0.1203(2) 0.2650(2) 0.0515(10) Uani 1 1 d .
H45B H 0.1583 -0.1641 0.2170 0.062 Uiso 1 1 calc R
C46B C 0.2126(3) -0.0438(2) 0.3005(2) 0.0436(9) Uani 1 1 d .
H46B H 0.1387 -0.0358 0.2764 0.052 Uiso 1 1 calc R
C51B C 0.2568(3) 0.1150(2) 0.50664(19) 0.0352(8) Uani 1 1 d .
C52B C 0.2567(4) 0.1868(3) 0.5626(2) 0.0528(10) Uani 1 1 d .
H52B H 0.2777 0.2368 0.5567 0.063 Uiso 1 1 calc R
C53B C 0.2254(4) 0.1852(3) 0.6285(2) 0.0666(13) Uani 1 1 d .
H53B H 0.2247 0.2342 0.6670 0.080 Uiso 1 1 calc R
C54B C 0.1963(4) 0.1136(3) 0.6370(3) 0.0695(14) Uani 1 1 d .
H54B H 0.1758 0.1130 0.6817 0.083 Uiso 1 1 calc R
C55B C 0.1963(4) 0.0432(3) 0.5820(3) 0.0661(13) Uani 1 1 d .
H55B H 0.1755 -0.0066 0.5884 0.079 Uiso 1 1 calc R
C56B C 0.2264(3) 0.0433(3) 0.5168(2) 0.0488(10) Uani 1 1 d .
H56B H 0.2261 -0.0064 0.4786 0.059 Uiso 1 1 calc R
C61B C 0.1539(3) 0.11621(19) 0.35305(18) 0.0290(7) Uani 1 1 d .
C62B C 0.1627(3) 0.1555(2) 0.30377(19) 0.0367(8) Uani 1 1 d .
H62B H 0.2432 0.1840 0.3058 0.044 Uiso 1 1 calc R
C63B C 0.0556(3) 0.1538(2) 0.2518(2) 0.0428(9) Uani 1 1 d .
H63B H 0.0624 0.1817 0.2188 0.051 Uiso 1 1 calc R
C64B C -0.0616(3) 0.1114(2) 0.2477(2) 0.0416(9) Uani 1 1 d .
H64B H -0.1354 0.1104 0.2119 0.050 Uiso 1 1 calc R
C65B C -0.0723(3) 0.0706(2) 0.2952(2) 0.0424(9) Uani 1 1 d .
H65B H -0.1533 0.0409 0.2915 0.051 Uiso 1 1 calc R
C66B C 0.0346(3) 0.0731(2) 0.3480(2) 0.0365(8) Uani 1 1 d .
H66B H 0.0273 0.0454 0.3810 0.044 Uiso 1 1 calc R

loop_
_atom_site_aniso_label
_atom_site_aniso_U_11
_atom_site_aniso_U_22
_atom_site_aniso_U_33
_atom_site_aniso_U_23
_atom_site_aniso_U_13
_atom_site_aniso_U_12
InA 0.02379(11) 0.02598(11) 0.02712(12) 0.01012(9) 0.01176(9) 0.00746(9)
Br1A 0.0428(2) 0.03496(18) 0.03444(18) 0.01549(15) 0.02366(16) 0.01401(15)
Br2A 0.03585(19) 0.0418(2) 0.03024(18) 0.00574(15) 0.00433(15) 0.01661(16)
Br3A 0.02903(18) 0.0366(2) 0.0697(3) 0.02546(19) 0.02349(18) 0.00840(15)
P1A 0.0242(4) 0.0253(4) 0.0232(4) 0.0089(3) 0.0100(3) 0.0072(3)
P2A 0.0297(4) 0.0269(4) 0.0303(4) 0.0142(4) 0.0147(4) 0.0106(4)
C11A 0.0285(17) 0.0257(16) 0.0319(17) 0.0118(14) 0.0163(14) 0.0122(13)
C12A 0.0315(18) 0.0309(18) 0.0351(18) 0.0113(15) 0.0154(15) 0.0078(14)
C13A 0.037(2) 0.0284(18) 0.054(2) 0.0123(17) 0.0212(18) 0.0054(15)
C14A 0.048(2) 0.038(2) 0.078(3) 0.034(2) 0.041(2) 0.0192(18)
C15A 0.060(3) 0.065(3) 0.060(3) 0.046(2) 0.028(2) 0.023(2)
C16A 0.037(2) 0.051(2) 0.046(2) 0.0308(19) 0.0123(17) 0.0102(17)
C21A 0.0276(16) 0.0291(17) 0.0262(16) 0.0136(14) 0.0111(13) 0.0082(13)
C22A 0.0326(19) 0.051(2) 0.0332(19) 0.0058(17) 0.0103(16) 0.0167(17)
C23A 0.040(2) 0.064(3) 0.031(2) 0.0004(19) 0.0031(17) 0.017(2)
C24A 0.0259(18) 0.050(2) 0.039(2) 0.0188(18) 0.0063(16) 0.0095(16)
C25A 0.0309(18) 0.046(2) 0.039(2) 0.0206(17) 0.0141(16) 0.0165(16)
C26A 0.0325(18) 0.0290(17) 0.0334(18) 0.0111(15) 0.0140(15) 0.0116(14)
C31A 0.0215(15) 0.0282(16) 0.0236(16) 0.0095(13) 0.0087(13) 0.0070(13)
C32A 0.042(2) 0.0353(19) 0.039(2) 0.0187(16) 0.0238(16) 0.0188(16)
C33A 0.055(2) 0.053(2) 0.043(2) 0.0285(19) 0.0304(19) 0.0255(19)
C34A 0.043(2) 0.056(2) 0.0331(19) 0.0143(18) 0.0229(17) 0.0255(19)
C35A 0.039(2) 0.0362(19) 0.039(2) 0.0105(16) 0.0172(17) 0.0189(16)
C36A 0.0278(17) 0.0330(18) 0.0347(18) 0.0139(15) 0.0146(15) 0.0124(14)
C41A 0.0352(18) 0.0347(18) 0.0306(17) 0.0179(15) 0.0174(15) 0.0180(15)
C42A 0.0374(19) 0.0345(19) 0.052(2) 0.0201(17) 0.0243(18) 0.0156(16)
C43A 0.037(2) 0.043(2) 0.078(3) 0.031(2) 0.030(2) 0.0161(18)
C44A 0.038(2) 0.060(3) 0.076(3) 0.044(2) 0.032(2) 0.027(2)
C45A 0.048(2) 0.051(2) 0.054(2) 0.024(2) 0.0288(19) 0.034(2)
C46A 0.040(2) 0.039(2) 0.047(2) 0.0199(17) 0.0170(17) 0.0198(17)
C51A 0.0348(18) 0.0269(17) 0.0348(18) 0.0147(15) 0.0170(15) 0.0123(14)
C52A 0.050(2) 0.0351(19) 0.037(2) 0.0162(16) 0.0207(17) 0.0132(17)
C53A 0.058(2) 0.047(2) 0.0307(19) 0.0107(17) 0.0155(18) 0.0173(19)
C54A 0.064(3) 0.035(2) 0.047(2) 0.0033(19) 0.016(2) 0.000(2)
C55A 0.101(4) 0.034(2) 0.058(3) 0.018(2) 0.025(3) -0.007(2)
C56A 0.076(3) 0.037(2) 0.043(2) 0.0200(19) 0.019(2) 0.007(2)
C61A 0.0402(19) 0.0290(17) 0.0318(18) 0.0164(15) 0.0152(15) 0.0138(15)
C62A 0.056(2) 0.056(2) 0.051(2) 0.035(2) 0.032(2) 0.028(2)
C63A 0.085(3) 0.085(3) 0.063(3) 0.050(3) 0.052(3) 0.043(3)
C64A 0.113(4) 0.076(3) 0.043(3) 0.037(2) 0.038(3) 0.035(3)
C65A 0.074(3) 0.058(3) 0.043(2) 0.029(2) 0.008(2) 0.018(2)
C66A 0.052(2) 0.043(2) 0.043(2) 0.0242(18) 0.0193(19) 0.0148(18)
InB 0.02854(12) 0.02528(11) 0.02696(12) 0.01020(9) 0.01339(9) 0.01096(9)
Br1B 0.0425(2) 0.0519(2) 0.0359(2) 0.02577(18) 0.01078(16) 0.01215(17)
Br2B 0.0509(2) 0.03219(18) 0.03465(19) 0.00715(15) 0.02636(17) 0.01128(16)
Br3B 0.0383(2) 0.03454(19) 0.0638(2) 0.01924(18) 0.02852(18) 0.02023(16)
P1B 0.0249(4) 0.0269(4) 0.0269(4) 0.0106(3) 0.0114(3) 0.0106(3)
P2B 0.0252(4) 0.0304(4) 0.0277(4) 0.0129(4) 0.0090(3) 0.0094(3)
C11B 0.0237(16) 0.0301(17) 0.0294(17) 0.0085(14) 0.0104(14) 0.0085(13)
C12B 0.044(2) 0.047(2) 0.072(3) 0.034(2) 0.035(2) 0.0271(18)
C13B 0.046(2) 0.049(2) 0.078(3) 0.031(2) 0.029(2) 0.029(2)
C14B 0.035(2) 0.044(2) 0.057(2) 0.0047(19) 0.0199(19) 0.0213(18)
C15B 0.0281(18) 0.047(2) 0.0343(19) 0.0037(17) 0.0135(15) 0.0074(16)
C16B 0.0254(17) 0.0362(18) 0.0275(17) 0.0069(15) 0.0082(14) 0.0094(14)
C21B 0.0318(17) 0.0251(16) 0.0267(16) 0.0123(14) 0.0139(14) 0.0081(13)
C22B 0.0308(18) 0.0350(18) 0.0295(18) 0.0101(15) 0.0115(15) 0.0112(15)
C23B 0.043(2) 0.0343(19) 0.040(2) 0.0115(16) 0.0237(17) 0.0125(16)
C24B 0.047(2) 0.0346(19) 0.0274(18) 0.0083(15) 0.0134(17) 0.0050(17)
C25B 0.039(2) 0.049(2) 0.034(2) 0.0135(18) 0.0021(17) 0.0115(18)
C26B 0.0373(19) 0.038(2) 0.0359(19) 0.0129(16) 0.0086(16) 0.0189(16)
C31B 0.0288(17) 0.0275(16) 0.0263(16) 0.0101(13) 0.0150(14) 0.0120(13)
C32B 0.0298(17) 0.0314(17) 0.0320(18) 0.0124(15) 0.0121(15) 0.0095(14)
C33B 0.040(2) 0.050(2) 0.035(2) 0.0225(17) 0.0126(16) 0.0191(18)
C34B 0.055(2) 0.052(2) 0.043(2) 0.0319(19) 0.0239(19) 0.024(2)
C35B 0.048(2) 0.041(2) 0.048(2) 0.0255(18) 0.0221(19) 0.0084(18)
C36B 0.0331(18) 0.0334(18) 0.0305(18) 0.0119(15) 0.0075(15) 0.0054(15)
C41B 0.0309(17) 0.0322(17) 0.0315(18) 0.0170(15) 0.0124(14) 0.0114(14)
C42B 0.0338(18) 0.0358(18) 0.0307(18) 0.0158(15) 0.0120(15) 0.0122(15)
C43B 0.041(2) 0.048(2) 0.050(2) 0.0296(19) 0.0184(18) 0.0247(18)
C44B 0.061(3) 0.035(2) 0.046(2) 0.0206(18) 0.025(2) 0.0272(19)
C45B 0.056(3) 0.037(2) 0.043(2) 0.0056(18) 0.0086(19) 0.0181(19)
C46B 0.037(2) 0.039(2) 0.041(2) 0.0112(17) 0.0044(17) 0.0141(17)
C51B 0.0258(17) 0.049(2) 0.0311(18) 0.0197(17) 0.0100(14) 0.0134(16)
C52B 0.057(3) 0.057(3) 0.044(2) 0.019(2) 0.027(2) 0.018(2)
C53B 0.069(3) 0.081(3) 0.044(2) 0.018(2) 0.034(2) 0.020(3)
C54B 0.060(3) 0.107(4) 0.049(3) 0.045(3) 0.031(2) 0.019(3)
C55B 0.068(3) 0.091(4) 0.073(3) 0.059(3) 0.043(3) 0.031(3)
C56B 0.046(2) 0.062(3) 0.048(2) 0.034(2) 0.0224(19) 0.018(2)
C61B 0.0270(17) 0.0294(17) 0.0285(17) 0.0102(14) 0.0088(14) 0.0129(14)
C62B 0.0328(18) 0.042(2) 0.0314(18) 0.0174(16) 0.0096(15) 0.0094(16)
C63B 0.044(2) 0.049(2) 0.0329(19) 0.0243(17) 0.0068(17) 0.0126(18)
C64B 0.0339(19) 0.041(2) 0.037(2) 0.0140(17) 0.0004(16) 0.0134(16)
C65B 0.0269(18) 0.049(2) 0.045(2) 0.0225(19) 0.0072(16) 0.0092(16)
C66B 0.0312(18) 0.0381(19) 0.041(2) 0.0217(17) 0.0102(16) 0.0120(15)

loop_
_atom_type_symbol
_atom_type_description
_atom_type_scat_dispersion_real
_atom_type_scat_dispersion_imag
_atom_type_scat_source
C C 0.0033 0.0016 'International Tables Vol C Tables 4.2.6.8 and 6.1.1.4'
H H 0.0000 0.0000 'International Tables Vol C Tables 4.2.6.8 and 6.1.1.4'
P P 0.1023 0.0942 'International Tables Vol C Tables 4.2.6.8 and 6.1.1.4'
Br Br -0.2901 2.4595 'International Tables Vol C Tables 4.2.6.8 and 6.1.1.4'
In In -0.7276 1.3100 'International Tables Vol C Tables 4.2.6.8 and 6.1.1.4'

loop_
_geom_angle_atom_site_label_1
_geom_angle_atom_site_label_2
_geom_angle_atom_site_label_3
_geom_angle
Br3A InA Br1A 118.791(14)
Br3A InA Br2A 122.905(15)
Br1A InA Br2A 118.303(14)
Br3A InA P2A 88.55(2)
Br1A InA P2A 91.82(2)
Br2A InA P2A 90.16(2)
Br3A InA P1A 90.871(19)
Br1A InA P1A 90.192(19)
Br2A InA P1A 88.495(19)
P2A InA P1A 177.94(2)
C31A P1A C11A 106.52(14)
C31A P1A C21A 103.92(14)
C11A P1A C21A 105.81(14)
C31A P1A InA 113.10(10)
C11A P1A InA 111.81(10)
C21A P1A InA 114.93(10)
C41A P2A C51A 105.85(14)
C41A P2A C61A 105.15(15)
C51A P2A C61A 108.23(15)
C41A P2A InA 114.81(10)
C51A P2A InA 112.16(11)
C61A P2A InA 110.20(11)
C16A C11A C12A 118.6(3)
C16A C11A P1A 122.2(2)
C12A C11A P1A 119.1(2)
C13A C12A C11A 120.4(3)
C14A C13A C12A 120.2(3)
C15A C14A C13A 120.2(3)
C14A C15A C16A 119.6(4)
C11A C16A C15A 121.0(3)
C22A C21A C26A 119.0(3)
C22A C21A P1A 118.9(2)
C26A C21A P1A 122.2(2)
C23A C22A C21A 120.4(3)
C22A C23A C24A 120.4(3)
C25A C24A C23A 119.2(3)
C26A C25A C24A 120.7(3)
C25A C26A C21A 120.3(3)
C32A C31A C36A 118.9(3)
C32A C31A P1A 119.0(2)
C36A C31A P1A 122.0(2)
C33A C32A C31A 120.2(3)
C34A C33A C32A 120.2(3)
C35A C34A C33A 120.2(3)
C34A C35A C36A 119.9(3)
C35A C36A C31A 120.6(3)
C42A C41A C46A 119.4(3)
C42A C41A P2A 118.1(2)
C46A C41A P2A 122.5(3)
C41A C42A C43A 120.4(3)
C42A C43A C44A 119.5(3)
C45A C44A C43A 120.0(3)
C44A C45A C46A 121.0(3)
C41A C46A C45A 119.6(3)
C56A C51A C52A 119.1(3)
C56A C51A P2A 123.4(3)
C52A C51A P2A 117.4(2)
C53A C52A C51A 120.2(3)
C54A C53A C52A 120.3(3)
C55A C54A C53A 119.1(4)
C54A C55A C56A 121.8(4)
C55A C56A C51A 119.5(4)
C66A C61A C62A 119.0(3)
C66A C61A P2A 121.8(3)
C62A C61A P2A 119.0(3)
C63A C62A C61A 120.1(4)
C64A C63A C62A 120.7(4)
C65A C64A C63A 120.1(4)
C64A C65A C66A 120.4(4)
C61A C66A C65A 119.6(4)
Br1B InB Br3B 113.692(15)
Br1B InB Br2B 123.138(16)
Br3B InB Br2B 123.166(16)
Br1B InB P1B 92.83(2)
Br3B InB P1B 92.32(2)
Br2B InB P1B 85.897(19)
Br1B InB P2B 91.51(2)
Br3B InB P2B 92.25(2)
Br2B InB P2B 85.95(2)
P1B InB P2B 171.84(2)
C31B P1B C21B 104.39(14)
C31B P1B C11B 107.09(14)
C21B P1B C11B 104.87(14)
C31B P1B InB 113.53(10)
C21B P1B InB 114.79(10)
C11B P1B InB 111.43(10)
C61B P2B C41B 105.17(14)
C61B P2B C51B 104.52(14)
C41B P2B C51B 104.92(15)
C61B P2B InB 112.58(10)
C41B P2B InB 113.81(10)
C51B P2B InB 114.87(11)
C12B C11B C16B 118.6(3)
C12B C11B P1B 118.1(2)
C16B C11B P1B 123.4(3)
C11B C12B C13B 120.7(3)
C14B C13B C12B 119.8(4)
C15B C14B C13B 119.7(3)
C14B C15B C16B 120.7(3)
C15B C16B C11B 120.5(3)
C26B C21B C22B 119.2(3)
C26B C21B P1B 122.8(2)
C22B C21B P1B 118.0(2)
C23B C22B C21B 119.9(3)
C24B C23B C22B 120.9(3)
C23B C24B C25B 119.5(3)
C24B C25B C26B 120.1(3)
C21B C26B C25B 120.4(3)
C36B C31B C32B 118.2(3)
C36B C31B P1B 120.9(2)
C32B C31B P1B 120.9(2)
C33B C32B C31B 120.7(3)
C34B C33B C32B 120.0(3)
C35B C34B C33B 119.9(3)
C34B C35B C36B 120.1(3)
C35B C36B C31B 121.0(3)
C46B C41B C42B 118.8(3)
C46B C41B P2B 122.1(3)
C42B C41B P2B 119.1(2)
C43B C42B C41B 120.4(3)
C44B C43B C42B 120.6(3)
C45B C44B C43B 119.8(3)
C44B C45B C46B 120.4(3)
C41B C46B C45B 120.1(3)
C56B C51B C52B 119.1(3)
C56B C51B P2B 122.9(3)
C52B C51B P2B 118.0(3)
C51B C52B C53B 119.5(4)
C54B C53B C52B 120.1(4)
C55B C54B C53B 120.5(4)
C54B C55B C56B 120.4(4)
C51B C56B C55B 120.5(4)
C62B C61B C66B 119.0(3)
C62B C61B P2B 119.9(2)
C66B C61B P2B 121.1(2)
C63B C62B C61B 120.5(3)
C62B C63B C64B 119.9(3)
C65B C64B C63B 120.4(3)
C66B C65B C64B 119.9(3)
C65B C66B C61B 120.2(3)

loop_
_geom_bond_atom_site_label_1
_geom_bond_atom_site_label_2
_geom_bond_distance
InA Br3A 2.5529(4)
InA Br1A 2.5538(4)
InA Br2A 2.5556(4)
InA P2A 2.7129(9)
InA P1A 2.7241(8)
P1A C31A 1.812(3)
P1A C11A 1.814(3)
P1A C21A 1.815(3)
P2A C41A 1.818(3)
P2A C51A 1.818(3)
P2A C61A 1.822(3)
C11A C16A 1.381(4)
C11A C12A 1.391(4)
C12A C13A 1.380(4)
C13A C14A 1.375(5)
C14A C15A 1.374(5)
C15A C16A 1.386(5)
C21A C22A 1.388(4)
C21A C26A 1.392(4)
C22A C23A 1.378(5)
C23A C24A 1.389(5)
C24A C25A 1.379(5)
C25A C26A 1.379(4)
C31A C32A 1.388(4)
C31A C36A 1.398(4)
C32A C33A 1.384(4)
C33A C34A 1.381(5)
C34A C35A 1.378(5)
C35A C36A 1.379(4)
C41A C42A 1.386(4)
C41A C46A 1.387(4)
C42A C43A 1.390(4)
C43A C44A 1.390(5)
C44A C45A 1.359(5)
C45A C46A 1.390(5)
C51A C56A 1.379(4)
C51A C52A 1.388(4)
C52A C53A 1.385(5)
C53A C54A 1.371(5)
C54A C55A 1.364(6)
C55A C56A 1.379(5)
C61A C66A 1.391(5)
C61A C62A 1.392(4)
C62A C63A 1.373(5)
C63A C64A 1.371(6)
C64A C65A 1.363(6)
C65A C66A 1.396(5)
InB Br1B 2.5243(4)
InB Br3B 2.5270(4)
InB Br2B 2.5491(4)
InB P1B 2.7186(8)
InB P2B 2.7425(8)
P1B C31B 1.814(3)
P1B C21B 1.820(3)
P1B C11B 1.826(3)
P2B C61B 1.815(3)
P2B C41B 1.817(3)
P2B C51B 1.827(3)
C11B C12B 1.378(5)
C11B C16B 1.395(4)
C12B C13B 1.391(5)
C13B C14B 1.379(5)
C14B C15B 1.371(5)
C15B C16B 1.374(4)
C21B C26B 1.384(4)
C21B C22B 1.392(4)
C22B C23B 1.386(4)
C23B C24B 1.377(5)
C24B C25B 1.379(5)
C25B C26B 1.393(5)
C31B C36B 1.391(4)
C31B C32B 1.393(4)
C32B C33B 1.385(4)
C33B C34B 1.380(5)
C34B C35B 1.378(5)
C35B C36B 1.382(5)
C41B C46B 1.386(4)
C41B C42B 1.391(4)
C42B C43B 1.384(5)
C43B C44B 1.374(5)
C44B C45B 1.368(5)
C45B C46B 1.398(5)
C51B C56B 1.381(5)
C51B C52B 1.382(5)
C52B C53B 1.407(5)
C53B C54B 1.360(6)
C54B C55B 1.357(6)
C55B C56B 1.383(5)
C61B C62B 1.385(4)
C61B C66B 1.398(4)
C62B C63B 1.377(4)
C63B C64B 1.379(5)
C64B C65B 1.379(5)
C65B C66B 1.378(4)

loop_
_geom_torsion_atom_site_label_1
_geom_torsion_atom_site_label_2
_geom_torsion_atom_site_label_3
_geom_torsion_atom_site_label_4
_geom_torsion
Br3A InA P1A C31A -82.68(10)
Br1A InA P1A C31A 158.52(10)
Br2A InA P1A C31A 40.21(10)
P2A InA P1A C31A -9.1(7)
Br3A InA P1A C11A 157.07(11)
Br1A InA P1A C11A 38.27(11)
Br2A InA P1A C11A -80.03(11)
P2A InA P1A C11A -129.3(7)
Br3A InA P1A C21A 36.43(11)
Br1A InA P1A C21A -82.37(11)
Br2A InA P1A C21A 159.33(11)
P2A InA P1A C21A 110.0(7)
Br3A InA P2A C41A -161.69(11)
Br1A InA P2A C41A -42.93(11)
Br2A InA P2A C41A 75.40(11)
P1A InA P2A C41A 124.7(7)
Br3A InA P2A C51A -40.82(11)
Br1A InA P2A C51A 77.95(11)
Br2A InA P2A C51A -163.73(11)
P1A InA P2A C51A -114.5(7)
Br3A InA P2A C61A 79.83(11)
Br1A InA P2A C61A -161.41(11)
Br2A InA P2A C61A -43.08(11)
P1A InA P2A C61A 6.2(7)
C31A P1A C11A C16A 126.7(3)
C21A P1A C11A C16A 16.5(3)
InA P1A C11A C16A -109.3(3)
C31A P1A C11A C12A -57.8(3)
C21A P1A C11A C12A -168.0(2)
InA P1A C11A C12A 66.2(3)
C16A C11A C12A C13A -1.0(5)
P1A C11A C12A C13A -176.7(2)
C11A C12A C13A C14A 1.1(5)
C12A C13A C14A C15A -0.3(5)
C13A C14A C15A C16A -0.6(6)
C12A C11A C16A C15A 0.1(5)
P1A C11A C16A C15A 175.6(3)
C14A C15A C16A C11A 0.7(6)
C31A P1A C21A C22A 162.7(3)
C11A P1A C21A C22A -85.3(3)
InA P1A C21A C22A 38.5(3)
C31A P1A C21A C26A -17.3(3)
C11A P1A C21A C26A 94.7(3)
InA P1A C21A C26A -141.4(2)
C26A C21A C22A C23A -0.5(5)
P1A C21A C22A C23A 179.5(3)
C21A C22A C23A C24A 0.7(6)
C22A C23A C24A C25A -0.2(6)
C23A C24A C25A C26A -0.5(5)
C24A C25A C26A C21A 0.7(5)
C22A C21A C26A C25A -0.2(5)
P1A C21A C26A C25A 179.8(2)
C11A P1A C31A C32A 159.9(2)
C21A P1A C31A C32A -88.6(3)
InA P1A C31A C32A 36.7(3)
C11A P1A C31A C36A -23.9(3)
C21A P1A C31A C36A 87.6(3)
InA P1A C31A C36A -147.1(2)
C36A C31A C32A C33A -0.5(5)
P1A C31A C32A C33A 175.8(3)
C31A C32A C33A C34A 0.5(5)
C32A C33A C34A C35A 0.2(6)
C33A C34A C35A C36A -0.8(5)
C34A C35A C36A C31A 0.7(5)
C32A C31A C36A C35A -0.1(5)
P1A C31A C36A C35A -176.3(2)
C51A P2A C41A C42A -165.5(3)
C61A P2A C41A C42A 80.1(3)
InA P2A C41A C42A -41.2(3)
C51A P2A C41A C46A 16.1(3)
C61A P2A C41A C46A -98.4(3)
InA P2A C41A C46A 140.4(3)
C46A C41A C42A C43A 0.7(5)
P2A C41A C42A C43A -177.8(3)
C41A C42A C43A C44A -0.6(6)
C42A C43A C44A C45A -0.1(6)
C43A C44A C45A C46A 0.6(6)
C42A C41A C46A C45A -0.1(5)
P2A C41A C46A C45A 178.3(3)
C44A C45A C46A C41A -0.6(6)
C41A P2A C51A C56A -117.6(3)
C61A P2A C51A C56A -5.3(4)
InA P2A C51A C56A 116.5(3)
C41A P2A C51A C52A 64.0(3)
C61A P2A C51A C52A 176.3(3)
InA P2A C51A C52A -62.0(3)
C56A C51A C52A C53A 1.2(5)
P2A C51A C52A C53A 179.7(3)
C51A C52A C53A C54A -0.6(6)
C52A C53A C54A C55A -1.0(7)
C53A C54A C55A C56A 2.0(8)
C54A C55A C56A C51A -1.3(7)
C52A C51A C56A C55A -0.3(6)
P2A C51A C56A C55A -178.7(3)
C41A P2A C61A C66A -3.2(3)
C51A P2A C61A C66A -116.0(3)
InA P2A C61A C66A 121.0(3)
C41A P2A C61A C62A -177.8(3)
C51A P2A C61A C62A 69.4(3)
InA P2A C61A C62A -53.6(3)
C66A C61A C62A C63A 1.4(5)
P2A C61A C62A C63A 176.1(3)
C61A C62A C63A C64A -1.6(7)
C62A C63A C64A C65A 0.9(7)
C63A C64A C65A C66A 0.1(7)
C62A C61A C66A C65A -0.4(5)
P2A C61A C66A C65A -175.0(3)
C64A C65A C66A C61A -0.3(6)
Br1B InB P1B C31B -168.83(10)
Br3B InB P1B C31B -54.96(10)
Br2B InB P1B C31B 68.14(10)
P2B InB P1B C31B 69.1(2)
Br1B InB P1B C21B -48.86(12)
Br3B InB P1B C21B 65.01(12)
Br2B InB P1B C21B -171.89(12)
P2B InB P1B C21B -170.93(19)
Br1B InB P1B C11B 70.16(11)
Br3B InB P1B C11B -175.98(11)
Br2B InB P1B C11B -52.88(11)
P2B InB P1B C11B -51.9(2)
Br1B InB P2B C61B 158.29(11)
Br3B InB P2B C61B 44.51(11)
Br2B InB P2B C61B -78.59(11)
P1B InB P2B C61B -79.6(2)
Br1B InB P2B C41B -82.16(11)
Br3B InB P2B C41B 164.06(11)
Br2B InB P2B C41B 40.96(11)
P1B InB P2B C41B 40.0(2)
Br1B InB P2B C51B 38.81(12)
Br3B InB P2B C51B -74.97(12)
Br2B InB P2B C51B 161.93(12)
P1B InB P2B C51B 161.0(2)
C31B P1B C11B C12B -167.8(3)
C21B P1B C11B C12B 81.7(3)
InB P1B C11B C12B -43.1(3)
C31B P1B C11B C16B 12.9(3)
C21B P1B C11B C16B -97.7(3)
InB P1B C11B C16B 137.6(2)
C16B C11B C12B C13B 1.3(5)
P1B C11B C12B C13B -178.1(3)
C11B C12B C13B C14B -0.9(6)
C12B C13B C14B C15B 0.5(6)
C13B C14B C15B C16B -0.4(5)
C14B C15B C16B C11B 0.7(5)
C12B C11B C16B C15B -1.2(5)
P1B C11B C16B C15B 178.2(2)
C31B P1B C21B C26B -125.3(3)
C11B P1B C21B C26B -12.9(3)
InB P1B C21B C26B 109.7(3)
C31B P1B C21B C22B 56.2(3)
C11B P1B C21B C22B 168.7(2)
InB P1B C21B C22B -68.7(3)
C26B C21B C22B C23B -0.1(5)
P1B C21B C22B C23B 178.4(2)
C21B C22B C23B C24B -0.4(5)
C22B C23B C24B C25B 0.5(5)
C23B C24B C25B C26B -0.1(5)
C22B C21B C26B C25B 0.5(5)
P1B C21B C26B C25B -177.9(3)
C24B C25B C26B C21B -0.4(5)
C21B P1B C31B C36B 41.6(3)
C11B P1B C31B C36B -69.2(3)
InB P1B C31B C36B 167.3(2)
C21B P1B C31B C32B -136.8(2)
C11B P1B C31B C32B 112.3(3)
InB P1B C31B C32B -11.1(3)
C36B C31B C32B C33B 2.1(5)
P1B C31B C32B C33B -179.4(2)
C31B C32B C33B C34B -1.0(5)
C32B C33B C34B C35B -0.1(5)
C33B C34B C35B C36B 0.0(6)
C34B C35B C36B C31B 1.2(5)
C32B C31B C36B C35B -2.2(5)
P1B C31B C36B C35B 179.3(3)
C61B P2B C41B C46B -8.3(3)
C51B P2B C41B C46B 101.6(3)
InB P2B C41B C46B -132.0(3)
C61B P2B C41B C42B 172.4(2)
C51B P2B C41B C42B -77.7(3)
InB P2B C41B C42B 48.7(3)
C46B C41B C42B C43B -1.4(5)
P2B C41B C42B C43B 177.9(2)
C41B C42B C43B C44B 0.6(5)
C42B C43B C44B C45B 0.2(5)
C43B C44B C45B C46B -0.3(6)
C42B C41B C46B C45B 1.3(5)
P2B C41B C46B C45B -177.9(3)
C44B C45B C46B C41B -0.5(6)
C61B P2B C51B C56B 102.0(3)
C41B P2B C51B C56B -8.4(3)
InB P2B C51B C56B -134.2(3)
C61B P2B C51B C52B -77.5(3)
C41B P2B C51B C52B 172.1(3)
InB P2B C51B C52B 46.3(3)
C56B C51B C52B C53B -0.2(6)
P2B C51B C52B C53B 179.3(3)
C51B C52B C53B C54B 0.4(7)
C52B C53B C54B C55B -0.4(7)
C53B C54B C55B C56B 0.2(7)
C52B C51B C56B C55B 0.0(6)
P2B C51B C56B C55B -179.5(3)
C54B C55B C56B C51B 0.0(6)
C41B P2B C61B C62B -99.8(3)
C51B P2B C61B C62B 149.9(3)
InB P2B C61B C62B 24.6(3)
C41B P2B C61B C66B 79.1(3)
C51B P2B C61B C66B -31.2(3)
InB P2B C61B C66B -156.5(2)
C66B C61B C62B C63B 1.4(5)
P2B C61B C62B C63B -179.7(3)
C61B C62B C63B C64B -1.0(5)
C62B C63B C64B C65B -0.1(6)
C63B C64B C65B C66B 0.9(5)
C64B C65B C66B C61B -0.5(5)
C62B C61B C66B C65B -0.6(5)
P2B C61B C66B C65B -179.5(3)
